data_7029162
loop_
_publ_author_name
'Thio, Yude'
'Yang, Xiandong'
'Vittal, Jagadese J.'

_publ_section_title
;
 Influence of inductive effects and steric encumbrance on the catecholase
 activities of copper(ii) complexes of reduced Schiff base ligands.
;
_journal_issue 9
_journal_name_full 'Dalton transactions (Cambridge, England : 2003)'
_journal_page_first 3545
_journal_page_last 3556
_journal_paper_doi 10.1039/c3dt52829d
_journal_volume 43
_journal_year 2014
_chemical_formula_sum 'C20 H24 Cl2 Cu2 N2 O8'
_chemical_formula_weight 618.39
_chemical_name_systematic
; 
 ? 
;
_space_group_IT_number 4
_symmetry_cell_setting monoclinic
_symmetry_space_group_name_Hall 'P 2yb'
_symmetry_space_group_name_H-M 'P 1 21 1'
_atom_sites_solution_hydrogens geom
_atom_sites_solution_primary direct
_atom_sites_solution_secondary difmap
_audit_creation_method SHELXL-97
_cell_angle_alpha 90.00
_cell_angle_beta 117.0420(10)
_cell_angle_gamma 90.00
_cell_formula_units_Z 2
_cell_length_a 13.1237(9)
_cell_length_b 7.2533(5)
_cell_length_c 13.6424(10)
_cell_measurement_reflns_used 3269
_cell_measurement_temperature 223(2)
_cell_measurement_theta_max 25.0
_cell_measurement_theta_min 2.06
_cell_volume 1156.65(14)
_computing_cell_refinement 'Bruker AXS, SAINT'
_computing_data_collection 'Bruker AXS, SMART'
_computing_data_reduction 'Bruker AXS, SAINT'
_computing_molecular_graphics 'Bruker AXS, SHELXTL'
_computing_publication_material 'Bruker AXS, SHELXTL'
_computing_structure_refinement 'SHELXL-97 (Sheldrick, 1997)'
_computing_structure_solution 'SHELXS-97 (Sheldrick, 1990)'
_diffrn_ambient_temperature 223(2)
_diffrn_measured_fraction_theta_full 0.916
_diffrn_measured_fraction_theta_max 0.916
_diffrn_measurement_method '\w scans'
_diffrn_radiation_monochromator graphite
_diffrn_radiation_source 'fine-focus sealed tube'
_diffrn_radiation_type MoK\a
_diffrn_radiation_wavelength 0.71073
_diffrn_reflns_av_R_equivalents 0.0281
_diffrn_reflns_av_sigmaI/netI 0.0847
_diffrn_reflns_limit_h_max 17
_diffrn_reflns_limit_h_min -17
_diffrn_reflns_limit_k_max 9
_diffrn_reflns_limit_k_min -9
_diffrn_reflns_limit_l_max 18
_diffrn_reflns_limit_l_min -10
_diffrn_reflns_number 7300
_diffrn_reflns_theta_full 29.09
_diffrn_reflns_theta_max 29.09
_diffrn_reflns_theta_min 1.74
_exptl_absorpt_coefficient_mu 2.120
_exptl_absorpt_correction_T_max 0.9588
_exptl_absorpt_correction_T_min 0.7279
_exptl_absorpt_correction_type multi-scan
_exptl_absorpt_process_details 'sadabs (Sheldrick, 1996)'
_exptl_crystal_colour green
_exptl_crystal_density_diffrn 1.776
_exptl_crystal_density_meas ?
_exptl_crystal_density_method 'not measured'
_exptl_crystal_description 'thin plates, cut'
_exptl_crystal_F_000 628
_exptl_crystal_size_max 0.16
_exptl_crystal_size_mid 0.10
_exptl_crystal_size_min 0.02
_refine_diff_density_max 0.773
_refine_diff_density_min -0.675
_refine_diff_density_rms 0.098
_refine_ls_abs_structure_details 'Flack H D (1983), Acta Cryst. A39, 876-881'
_refine_ls_abs_structure_Flack 0.029(18)
_refine_ls_extinction_method none
_refine_ls_goodness_of_fit_ref 1.006
_refine_ls_hydrogen_treatment mixed
_refine_ls_matrix_type full
_refine_ls_number_parameters 322
_refine_ls_number_reflns 5214
_refine_ls_number_restraints 13
_refine_ls_restrained_S_all 1.005
_refine_ls_R_factor_all 0.0774
_refine_ls_R_factor_gt 0.0514
_refine_ls_shift/su_max 0.000
_refine_ls_shift/su_mean 0.000
_refine_ls_structure_factor_coef Fsqd
_refine_ls_weighting_details 'calc w=1/[\s^2^(Fo^2^)+(0.0370P)^2^+0.0000P] where P=(Fo^2^+2Fc^2^)/3'
_refine_ls_weighting_scheme calc
_refine_ls_wR_factor_gt 0.0906
_refine_ls_wR_factor_ref 0.1001
_reflns_number_gt 3986
_reflns_number_total 5214
_reflns_threshold_expression >2sigma(I)
_cod_data_source_file c3dt52829d.txt
_cod_data_source_block Compound_4a
_cod_depositor_comments
;
The following automatic conversions were performed:

'_exptl_crystal_density_meas' value 'not measured' was changed to '?'
- the value is perceived as not measured.

Automatic conversion script
Id: cif_fix_values 3008 2015-01-20 13:52:24Z robertas 
;
_cod_original_sg_symbol_H-M P2(1)
_cod_database_code 7029162

loop_
_symmetry_equiv_pos_as_xyz
'x, y, z'
'-x, y+1/2, -z'

loop_
_atom_site_label
_atom_site_type_symbol
_atom_site_fract_x
_atom_site_fract_y
_atom_site_fract_z
_atom_site_U_iso_or_equiv
_atom_site_adp_type
_atom_site_occupancy
_atom_site_symmetry_multiplicity
_atom_site_calc_flag
_atom_site_refinement_flags
Cu1 Cu 0.36926(5) 0.44057(9) 0.34092(5) 0.0281(2) Uani 1 1 d D
Cu2 Cu 0.12457(5) 0.47498(9) 0.17374(5) 0.02449(18) Uani 1 1 d D
O1 O 0.2792(3) 0.5105(6) 0.1874(3) 0.0224(9) Uani 1 1 d .
C1 C 0.3230(4) 0.5098(7) 0.1138(4) 0.0194(12) Uani 1 1 d .
C2 C 0.2539(4) 0.4595(8) 0.0043(4) 0.0231(11) Uani 1 1 d .
H2A H 0.1791 0.4172 -0.0169 0.028 Uiso 1 1 calc R
C3 C 0.2943(4) 0.4711(9) -0.0736(4) 0.0242(12) Uani 1 1 d .
H3 H 0.2467 0.4401 -0.1474 0.029 Uiso 1 1 calc R
C4 C 0.4065(5) 0.5295(8) -0.0406(4) 0.0222(13) Uani 1 1 d .
C5 C 0.4771(5) 0.5734(7) 0.0680(4) 0.0201(12) Uani 1 1 d .
H5 H 0.5530 0.6094 0.0890 0.024 Uiso 1 1 calc R
C6 C 0.4370(4) 0.5652(8) 0.1477(4) 0.0195(12) Uani 1 1 d .
C7 C 0.5114(5) 0.6410(9) 0.2597(4) 0.0276(14) Uani 1 1 d .
H7C H 0.5896 0.6496 0.2683 0.033 Uiso 1 1 calc R
H7D H 0.4858 0.7670 0.2625 0.033 Uiso 1 1 calc R
N1 N 0.5161(4) 0.5403(7) 0.3550(4) 0.0287(11) Uani 1 1 d .
H1 H 0.5395 0.6252 0.4112 0.034 Uiso 1 1 calc R
C8 C 0.5962(4) 0.3797(8) 0.4008(4) 0.0262(13) Uani 1 1 d .
H8 H 0.5715 0.2820 0.3439 0.031 Uiso 1 1 calc R
C9 C 0.5740(5) 0.3105(8) 0.4972(5) 0.0232(12) Uani 1 1 d .
C10 C 0.7208(4) 0.4217(9) 0.4352(5) 0.0346(16) Uani 1 1 d .
H10A H 0.7303 0.4545 0.3709 0.052 Uiso 1 1 calc R
H10B H 0.7668 0.3138 0.4700 0.052 Uiso 1 1 calc R
H10C H 0.7453 0.5237 0.4868 0.052 Uiso 1 1 calc R
O2 O 0.4702(3) 0.3246(6) 0.4818(3) 0.0273(10) Uani 1 1 d .
O3 O 0.6525(3) 0.2449(6) 0.5810(3) 0.0361(11) Uani 1 1 d .
Cl1 Cl 0.45724(13) 0.5581(2) -0.13831(11) 0.0330(4) Uani 1 1 d .
O4 O 0.2167(3) 0.3804(6) 0.3227(3) 0.0223(9) Uani 1 1 d .
C11 C 0.1757(5) 0.3649(8) 0.3978(4) 0.0193(12) Uani 1 1 d .
C12 C 0.2445(5) 0.4097(8) 0.5090(4) 0.0211(12) Uani 1 1 d .
H12 H 0.3195 0.4519 0.5315 0.025 Uiso 1 1 calc R
C13 C 0.2037(5) 0.3928(8) 0.5863(4) 0.0229(13) Uani 1 1 d .
H13 H 0.2504 0.4233 0.6604 0.027 Uiso 1 1 calc R
C14 C 0.0924(5) 0.3299(8) 0.5521(4) 0.0226(13) Uani 1 1 d .
C15 C 0.0222(5) 0.2882(7) 0.4428(4) 0.0211(12) Uani 1 1 d .
H15 H -0.0532 0.2486 0.4209 0.025 Uiso 1 1 calc R
C16 C 0.0631(4) 0.3049(8) 0.3649(4) 0.0195(12) Uani 1 1 d .
C17 C -0.0148(5) 0.2626(8) 0.2460(4) 0.0222(13) Uani 1 1 d .
H17A H 0.0150 0.1565 0.2226 0.027 Uiso 1 1 calc R
H17B H -0.0911 0.2309 0.2372 0.027 Uiso 1 1 calc R
N2 N -0.0229(3) 0.4258(6) 0.1758(3) 0.0194(10) Uani 1 1 d .
H2 H -0.0393 0.5269 0.2070 0.023 Uiso 1 1 calc R
C18 C -0.1141(4) 0.4118(7) 0.0605(4) 0.0223(12) Uani 1 1 d .
H18 H -0.1168 0.2809 0.0390 0.027 Uiso 1 1 calc R
C19 C -0.0766(5) 0.5223(8) -0.0138(4) 0.0238(13) Uani 1 1 d .
C20 C -0.2329(4) 0.4593(10) 0.0459(5) 0.0330(14) Uani 1 1 d .
H20D H -0.2886 0.4363 -0.0297 0.050 Uiso 1 1 calc R
H20E H -0.2353 0.5884 0.0633 0.050 Uiso 1 1 calc R
H20F H -0.2505 0.3836 0.0948 0.050 Uiso 1 1 calc R
O5 O 0.0306(3) 0.5510(6) 0.0243(3) 0.0289(10) Uani 1 1 d .
O6 O -0.1471(3) 0.5701(6) -0.1073(3) 0.0326(10) Uani 1 1 d .
Cl2 Cl 0.03736(13) 0.3096(2) 0.64743(12) 0.0306(4) Uani 1 1 d .
O7 O 0.3787(4) 0.0953(7) 0.2666(4) 0.0446(13) Uani 1 1 d D
H7A H 0.310(2) 0.103(5) 0.208(2) 0.070(11) Uiso 1 1 d D
H7B H 0.365(4) 0.037(4) 0.317(3) 0.070(11) Uiso 1 1 d D
O8 O 0.1241(3) 0.7801(6) 0.2456(3) 0.0286(10) Uani 1 1 d D
H8A H 0.123(5) 0.875(3) 0.202(2) 0.070(11) Uiso 1 1 d D
H8B H 0.187(3) 0.808(4) 0.309(3) 0.070(11) Uiso 1 1 d D

loop_
_atom_site_aniso_label
_atom_site_aniso_U_11
_atom_site_aniso_U_22
_atom_site_aniso_U_33
_atom_site_aniso_U_23
_atom_site_aniso_U_13
_atom_site_aniso_U_12
Cu1 0.0128(4) 0.0531(6) 0.0188(3) 0.0118(4) 0.0075(3) 0.0024(3)
Cu2 0.0131(3) 0.0433(5) 0.0171(3) 0.0080(3) 0.0069(3) -0.0014(3)
O1 0.0134(19) 0.039(3) 0.0157(18) 0.0025(18) 0.0070(17) -0.0008(18)
C1 0.019(3) 0.019(3) 0.022(3) 0.006(2) 0.012(2) 0.005(2)
C2 0.016(3) 0.032(3) 0.022(2) 0.000(3) 0.010(2) 0.002(3)
C3 0.024(3) 0.029(3) 0.018(2) -0.003(3) 0.008(2) 0.003(3)
C4 0.028(3) 0.024(3) 0.023(3) 0.004(2) 0.019(3) 0.005(2)
C5 0.018(3) 0.021(3) 0.023(3) 0.002(2) 0.011(3) 0.000(2)
C6 0.016(3) 0.026(3) 0.018(3) 0.003(2) 0.010(2) 0.005(2)
C7 0.021(3) 0.041(4) 0.019(3) 0.003(3) 0.008(3) -0.001(3)
N1 0.023(2) 0.036(3) 0.029(3) 0.002(2) 0.014(2) 0.006(2)
C8 0.024(3) 0.032(3) 0.030(3) -0.004(3) 0.019(3) 0.000(2)
C9 0.020(3) 0.024(3) 0.025(3) 0.001(2) 0.010(3) 0.000(2)
C10 0.018(3) 0.043(4) 0.041(3) 0.002(3) 0.013(3) 0.002(3)
O2 0.017(2) 0.046(3) 0.017(2) 0.0091(19) 0.0053(19) -0.0002(18)
O3 0.018(2) 0.054(3) 0.030(2) 0.012(2) 0.0046(19) 0.0047(19)
Cl1 0.0350(8) 0.0483(10) 0.0249(7) -0.0016(7) 0.0218(7) -0.0027(7)
O4 0.014(2) 0.041(2) 0.0138(18) 0.0050(17) 0.0076(18) 0.0001(17)
C11 0.021(3) 0.022(3) 0.016(3) 0.002(2) 0.009(3) 0.002(2)
C12 0.019(3) 0.025(3) 0.021(3) 0.004(2) 0.010(2) 0.000(2)
C13 0.025(3) 0.029(3) 0.018(3) 0.001(2) 0.012(3) -0.002(2)
C14 0.027(3) 0.027(3) 0.017(3) 0.000(2) 0.013(3) 0.004(2)
C15 0.019(3) 0.018(3) 0.031(3) 0.007(2) 0.016(3) 0.000(2)
C16 0.015(3) 0.028(3) 0.016(3) 0.006(2) 0.008(2) 0.001(2)
C17 0.020(3) 0.031(3) 0.019(3) 0.000(3) 0.012(3) -0.003(3)
N2 0.014(2) 0.026(3) 0.019(2) 0.002(2) 0.0082(18) 0.0014(19)
C18 0.018(3) 0.024(3) 0.024(3) -0.001(2) 0.009(2) 0.004(2)
C19 0.022(3) 0.026(3) 0.018(3) -0.002(2) 0.005(2) 0.008(2)
C20 0.016(3) 0.046(4) 0.036(3) 0.009(4) 0.011(3) 0.000(3)
O5 0.014(2) 0.053(3) 0.019(2) 0.008(2) 0.0073(18) 0.0003(19)
O6 0.0178(19) 0.057(3) 0.017(2) 0.0063(19) 0.0032(17) 0.0070(19)
Cl2 0.0365(9) 0.0390(9) 0.0279(8) 0.0019(7) 0.0247(8) -0.0012(7)
O7 0.027(2) 0.075(4) 0.026(2) 0.002(2) 0.007(2) -0.001(2)
O8 0.024(2) 0.036(3) 0.025(2) -0.0004(19) 0.010(2) -0.0052(19)

loop_
_atom_type_symbol
_atom_type_description
_atom_type_scat_dispersion_real
_atom_type_scat_dispersion_imag
_atom_type_scat_source
C C 0.0033 0.0016 'International Tables Vol C Tables 4.2.6.8 and 6.1.1.4'
H H 0.0000 0.0000 'International Tables Vol C Tables 4.2.6.8 and 6.1.1.4'
N N 0.0061 0.0033 'International Tables Vol C Tables 4.2.6.8 and 6.1.1.4'
O O 0.0106 0.0060 'International Tables Vol C Tables 4.2.6.8 and 6.1.1.4'
Cl Cl 0.1484 0.1585 'International Tables Vol C Tables 4.2.6.8 and 6.1.1.4'
Cu Cu 0.3201 1.2651 'International Tables Vol C Tables 4.2.6.8 and 6.1.1.4'

loop_
_geom_angle_atom_site_label_1
_geom_angle_atom_site_label_2
_geom_angle_atom_site_label_3
_geom_angle
O1 Cu1 O4 80.53(14)
O1 Cu1 O2 167.37(17)
O4 Cu1 O2 103.06(15)
O1 Cu1 N1 95.57(16)
O4 Cu1 N1 171.44(18)
O2 Cu1 N1 82.40(18)
O1 Cu1 Cu2 40.59(9)
O4 Cu1 Cu2 40.23(10)
O2 Cu1 Cu2 142.89(11)
N1 Cu1 Cu2 134.71(14)
O5 Cu2 O4 176.09(18)
O5 Cu2 O1 101.48(15)
O4 Cu2 O1 79.86(15)
O5 Cu2 N2 84.68(16)
O4 Cu2 N2 93.93(15)
O1 Cu2 N2 173.77(16)
O5 Cu2 O8 92.79(17)
O4 Cu2 O8 90.82(16)
O1 Cu2 O8 91.97(15)
N2 Cu2 O8 88.65(16)
O5 Cu2 Cu1 141.49(11)
O4 Cu2 Cu1 40.10(10)
O1 Cu2 Cu1 40.05(10)
N2 Cu2 Cu1 133.82(12)
O8 Cu2 Cu1 88.11(10)
C1 O1 Cu1 122.6(3)
C1 O1 Cu2 133.7(3)
Cu1 O1 Cu2 99.36(14)
O1 C1 C2 120.1(4)
O1 C1 C6 119.8(5)
C2 C1 C6 120.1(4)
C3 C2 C1 120.9(5)
C2 C3 C4 119.1(5)
C5 C4 C3 120.7(4)
C5 C4 Cl1 119.2(4)
C3 C4 Cl1 120.1(4)
C4 C5 C6 121.0(5)
C5 C6 C1 118.2(5)
C5 C6 C7 118.3(5)
C1 C6 C7 122.9(4)
N1 C7 C6 117.8(5)
C7 N1 C8 119.5(4)
C7 N1 Cu1 116.6(4)
C8 N1 Cu1 102.9(3)
N1 C8 C10 115.3(5)
N1 C8 C9 103.7(4)
C10 C8 C9 113.2(5)
O3 C9 O2 124.1(5)
O3 C9 C8 120.6(5)
O2 C9 C8 115.4(5)
C9 O2 Cu1 112.9(3)
C11 O4 Cu1 131.0(3)
C11 O4 Cu2 122.8(3)
Cu1 O4 Cu2 99.67(15)
O4 C11 C16 120.2(5)
O4 C11 C12 121.0(5)
C16 C11 C12 118.8(5)
C13 C12 C11 121.3(5)
C12 C13 C14 118.8(5)
C15 C14 C13 121.0(5)
C15 C14 Cl2 118.9(4)
C13 C14 Cl2 120.0(4)
C14 C15 C16 120.2(5)
C15 C16 C11 119.8(5)
C15 C16 C17 119.7(5)
C11 C16 C17 120.5(4)
N2 C17 C16 110.2(4)
C18 N2 C17 114.4(4)
C18 N2 Cu2 108.6(3)
C17 N2 Cu2 111.5(3)
N2 C18 C20 114.1(4)
N2 C18 C19 108.5(4)
C20 C18 C19 114.3(4)
O6 C19 O5 122.9(5)
O6 C19 C18 120.8(5)
O5 C19 C18 116.1(4)
C19 O5 Cu2 116.2(3)

loop_
_geom_bond_atom_site_label_1
_geom_bond_atom_site_label_2
_geom_bond_distance
Cu1 O1 1.947(3)
Cu1 O4 1.951(3)
Cu1 O2 1.960(4)
Cu1 N1 1.983(4)
Cu1 Cu2 2.9861(7)
Cu2 O5 1.922(4)
Cu2 O4 1.956(4)
Cu2 O1 1.969(3)
Cu2 N2 1.981(4)
Cu2 O8 2.421(4)
O1 C1 1.364(5)
C1 C2 1.398(7)
C1 C6 1.409(7)
C2 C3 1.389(6)
C3 C4 1.396(7)
C4 C5 1.381(7)
C4 Cl1 1.752(5)
C5 C6 1.407(6)
C6 C7 1.495(7)
C7 N1 1.469(7)
N1 C8 1.502(7)
C8 C10 1.513(7)
C8 C9 1.555(7)
C9 O3 1.234(6)
C9 O2 1.285(6)
O4 C11 1.362(6)
C11 C16 1.405(7)
C11 C12 1.406(7)
C12 C13 1.388(6)
C13 C14 1.393(8)
C14 C15 1.384(7)
C14 Cl2 1.757(5)
C15 C16 1.395(7)
C16 C17 1.504(7)
C17 N2 1.496(7)
N2 C18 1.485(6)
C18 C20 1.518(6)
C18 C19 1.538(7)
C19 O6 1.237(6)
C19 O5 1.277(6)
